data_4519041
loop_
_publ_author_name
'Dopilka, Andrew'
'Childs, Amanda'
'Ovchinnikov, Alexander'
'Zhao, Ran'
'Bobev, Svilen'
'Peng, Xihong'
'Chan, Candace K.'

_publ_section_title
;
 Structural and Electrochemical Properties of Type VIII
 Ba<sub>8</sub>Ga<sub>16-\d</sub>Sn<sub>30+\d</sub> Clathrate (\d &#x2248;
 1) during Lithiation.
;
_journal_issue 36
_journal_name_full 'ACS applied materials &amp; interfaces'
_journal_page_first 42564
_journal_page_last 42578
_journal_paper_doi 10.1021/acsami.1c07240
_journal_volume 13
_journal_year 2021
_chemical_formula_moiety 'Ba8 Ga14.893 Sn31.107'
_chemical_formula_sum 'Ba8 Ga14.89 Sn31.11'
_chemical_formula_weight 5829.30
_space_group_crystal_system cubic
_space_group_IT_number 217
_space_group_name_Hall 'I -4 2 3'
_space_group_name_H-M_alt 'I -4 3 m'
_atom_sites_solution_primary dual
_audit_creation_date 2021-01-06
_audit_creation_method
;
Olex2 1.3
(compiled 2020.11.12 svn.r5f609507 for OlexSys, GUI svn.r6226)
;
_cell_angle_alpha 90
_cell_angle_beta 90
_cell_angle_gamma 90
_cell_formula_units_Z 1
_cell_length_a 11.5887(9)
_cell_length_b 11.5887(9)
_cell_length_c 11.5887(9)
_cell_measurement_reflns_used 1012
_cell_measurement_temperature 200
_cell_measurement_theta_max 28.49
_cell_measurement_theta_min 3.52
_cell_volume 1556.3(2)
_computing_cell_refinement 'SAINT V8.40A (Bruker, 2019)'
_computing_data_reduction 'SAINT V8.40A (Bruker, 2019)'
_computing_molecular_graphics 'Olex2 1.3 (Dolomanov et al., 2009)'
_computing_publication_material 'Olex2 1.3 (Dolomanov et al., 2009)'
_computing_structure_refinement 'SHELXL 2018/3 (Sheldrick, 2015)'
_computing_structure_solution 'SHELXT 2018/2 (Sheldrick, 2018)'
_diffrn_ambient_temperature 200.00
_diffrn_measured_fraction_theta_full 1.000
_diffrn_measured_fraction_theta_max 1.000
_diffrn_measurement_device_type 'Bruker APEX-II CCD'
_diffrn_measurement_method '\f and \w scans'
_diffrn_radiation_type MoK\a
_diffrn_radiation_wavelength 0.71073
_diffrn_reflns_av_R_equivalents 0.0467
_diffrn_reflns_av_unetI/netI 0.0264
_diffrn_reflns_Laue_measured_fraction_full 1.000
_diffrn_reflns_Laue_measured_fraction_max 1.000
_diffrn_reflns_limit_h_max 15
_diffrn_reflns_limit_h_min -13
_diffrn_reflns_limit_k_max 15
_diffrn_reflns_limit_k_min -16
_diffrn_reflns_limit_l_max 16
_diffrn_reflns_limit_l_min -11
_diffrn_reflns_number 3672
_diffrn_reflns_point_group_measured_fraction_full 1.000
_diffrn_reflns_point_group_measured_fraction_max 1.000
_diffrn_reflns_theta_full 25.242
_diffrn_reflns_theta_max 30.380
_diffrn_reflns_theta_min 2.485
_diffrn_source_current 30.0
_diffrn_source_power 1.38
_diffrn_source_voltage 46.0
_diffrn_standards_number 0
_exptl_absorpt_coefficient_mu 23.488
_exptl_absorpt_correction_T_max 0.2655
_exptl_absorpt_correction_T_min 0.1542
_exptl_absorpt_correction_type multi-scan
_exptl_absorpt_process_details
;
SADABS-2016/2 (Bruker,2016/2) was used for absorption correction.
wR2(int) was 0.1515 before and 0.0444 after correction.
The Ratio of minimum to maximum transmission is 0.5808.
The \l/2 correction factor is Not present.
;
_exptl_crystal_colour silver
_exptl_crystal_density_diffrn 6.220
_exptl_crystal_description block
_exptl_crystal_F_000 2465
_exptl_crystal_size_max 0.116
_exptl_crystal_size_mid 0.098
_exptl_crystal_size_min 0.068
_refine_diff_density_max 0.647
_refine_diff_density_min -0.552
_refine_diff_density_rms 0.140
_refine_ls_abs_structure_details
;
 Refined as an inversion twin.
;
_refine_ls_abs_structure_Flack 0.07(12)
_refine_ls_extinction_coef 0.00177(7)
_refine_ls_extinction_expression Fc^*^=kFc[1+0.001xFc^2^\l^3^/sin(2\q)]^-1/4^
_refine_ls_extinction_method 'SHELXL-2018/3 (Sheldrick 2018)'
_refine_ls_goodness_of_fit_ref 1.142
_refine_ls_hydrogen_treatment undef
_refine_ls_matrix_type full
_refine_ls_number_parameters 22
_refine_ls_number_reflns 475
_refine_ls_number_restraints 0
_refine_ls_restrained_S_all 1.142
_refine_ls_R_factor_all 0.0216
_refine_ls_R_factor_gt 0.0192
_refine_ls_shift/su_max 0.000
_refine_ls_shift/su_mean 0.000
_refine_ls_structure_factor_coef Fsqd
_refine_ls_weighting_details 'w=1/[\s^2^(Fo^2^)+(0.0084P)^2^+2.8307P] where P=(Fo^2^+2Fc^2^)/3'
_refine_ls_weighting_scheme calc
_refine_ls_wR_factor_gt 0.0330
_refine_ls_wR_factor_ref 0.0335
_reflns_Friedel_coverage 0.766
_reflns_Friedel_fraction_full 1.000
_reflns_Friedel_fraction_max 1.000
_reflns_number_gt 453
_reflns_number_total 475
_reflns_threshold_expression 'I > 2\s(I)'
_cod_data_source_file am1c07240_si_002.cif
_cod_data_source_block mo_svib1610_0m
_cod_original_cell_volume 1556.3(4)
_cod_database_code 4519041
_shelx_shelxl_version_number 2018/3
_shelx_space_group_comment
;
The symmetry employed for this shelxl refinement is uniquely defined
by the following loop, which should always be used as a source of
symmetry information in preference to the above space-group names.
They are only intended as comments.
;
_shelx_estimated_absorpt_t_max 0.298
_shelx_estimated_absorpt_t_min 0.171
_olex2_refinement_description
;
1. Twinned data refinement
 Scales: 0.93(12)
 0.07(12)
2. Shared sites
{Sn2, Ga2}
{Sn1, Ga1}
{Sn3, Ga3}
{Sn4, Ga4}
3. Uiso/Uaniso restraints and constraints
Uanis(Sn2) = Uanis(Ga2)
Uanis(Sn1) = Uanis(Ga1)
Uanis(Sn3) = Uanis(Ga3)
Uanis(Sn4) = Uanis(Ga4)
4. Others
 Sof(Ga3)=0.16667*(1-FVAR(2))
 Sof(Sn3)=0.16667*FVAR(2)
 Sof(Ga4)=0.04167*(1-FVAR(3))
 Sof(Sn4)=0.04167*FVAR(3)
 Sof(Ga1)=0.5*(1-FVAR(4))
 Sof(Sn1)=0.5*FVAR(4)
 Sof(Ga2)=0.25*(1-FVAR(5))
 Sof(Sn2)=0.25*FVAR(5)
;
_olex2_submission_special_instructions 'No special instructions were received'

loop_
_space_group_symop_operation_xyz
'x, y, z'
'-x, -y, z'
'-x, y, -z'
'x, -y, -z'
'z, x, y'
'z, -x, -y'
'-z, -x, y'
'-z, x, -y'
'y, z, x'
'-y, z, -x'
'y, -z, -x'
'-y, -z, x'
'y, x, z'
'-y, -x, z'
'y, -x, -z'
'-y, x, -z'
'x, z, y'
'-x, z, -y'
'-x, -z, y'
'x, -z, -y'
'z, y, x'
'z, -y, -x'
'-z, y, -x'
'-z, -y, x'
'x+1/2, y+1/2, z+1/2'
'-x+1/2, -y+1/2, z+1/2'
'-x+1/2, y+1/2, -z+1/2'
'x+1/2, -y+1/2, -z+1/2'
'z+1/2, x+1/2, y+1/2'
'z+1/2, -x+1/2, -y+1/2'
'-z+1/2, -x+1/2, y+1/2'
'-z+1/2, x+1/2, -y+1/2'
'y+1/2, z+1/2, x+1/2'
'-y+1/2, z+1/2, -x+1/2'
'y+1/2, -z+1/2, -x+1/2'
'-y+1/2, -z+1/2, x+1/2'
'y+1/2, x+1/2, z+1/2'
'-y+1/2, -x+1/2, z+1/2'
'y+1/2, -x+1/2, -z+1/2'
'-y+1/2, x+1/2, -z+1/2'
'x+1/2, z+1/2, y+1/2'
'-x+1/2, z+1/2, -y+1/2'
'-x+1/2, -z+1/2, y+1/2'
'x+1/2, -z+1/2, -y+1/2'
'z+1/2, y+1/2, x+1/2'
'z+1/2, -y+1/2, -x+1/2'
'-z+1/2, y+1/2, -x+1/2'
'-z+1/2, -y+1/2, x+1/2'

loop_
_atom_site_label
_atom_site_type_symbol
_atom_site_fract_x
_atom_site_fract_y
_atom_site_fract_z
_atom_site_U_iso_or_equiv
_atom_site_adp_type
_atom_site_occupancy
_atom_site_site_symmetry_order
_atom_site_calc_flag
_atom_site_refinement_flags_posn
_atom_site_refinement_flags_adp
_atom_site_refinement_flags_occupancy
_atom_site_disorder_assembly
_atom_site_disorder_group
Ba Ba -0.31513(7) -0.31513(7) -0.31513(7) 0.0345(5) Uani 1 6 d S T P . .
Sn1 Sn -0.08429(5) -0.08429(5) -0.35137(6) 0.0141(2) Uani 0.698(13) 2 d S T P . .
Sn2 Sn -0.250000 -0.500000 0.000000 0.0182(4) Uani 0.849(18) 4 d S T P . .
Sn3 Sn -0.13423(7) -0.13423(7) -0.13423(7) 0.0126(5) Uani 0.326(19) 6 d S T P . .
Sn4 Sn 0.000000 0.000000 0.000000 0.0100(8) Uani 0.78(3) 24 d S T P . .
Ga1 Ga -0.08429(5) -0.08429(5) -0.35137(6) 0.0141(2) Uani 0.302(13) 2 d S T P . .
Ga2 Ga -0.250000 -0.500000 0.000000 0.0182(4) Uani 0.151(18) 4 d S T P . .
Ga3 Ga -0.13423(7) -0.13423(7) -0.13423(7) 0.0126(5) Uani 0.674(19) 6 d S T P . .
Ga4 Ga 0.000000 0.000000 0.000000 0.0100(8) Uani 0.22(3) 24 d S T P . .

loop_
_atom_site_aniso_label
_atom_site_aniso_U_11
_atom_site_aniso_U_22
_atom_site_aniso_U_33
_atom_site_aniso_U_23
_atom_site_aniso_U_13
_atom_site_aniso_U_12
Ba 0.0345(5) 0.0345(5) 0.0345(5) -0.0092(3) -0.0092(3) -0.0092(3)
Sn1 0.0151(3) 0.0151(3) 0.0122(4) -0.0001(2) -0.0001(2) -0.0007(3)
Sn2 0.0142(5) 0.0202(4) 0.0202(4) 0.000 0.000 0.000
Sn3 0.0126(5) 0.0126(5) 0.0126(5) -0.0008(3) -0.0008(3) -0.0008(3)
Sn4 0.0100(8) 0.0100(8) 0.0100(8) 0.000 0.000 0.000
Ga1 0.0151(3) 0.0151(3) 0.0122(4) -0.0001(2) -0.0001(2) -0.0007(3)
Ga2 0.0142(5) 0.0202(4) 0.0202(4) 0.000 0.000 0.000
Ga3 0.0126(5) 0.0126(5) 0.0126(5) -0.0008(3) -0.0008(3) -0.0008(3)
Ga4 0.0100(8) 0.0100(8) 0.0100(8) 0.000 0.000 0.000

loop_
_atom_type_symbol
_atom_type_description
_atom_type_scat_dispersion_real
_atom_type_scat_dispersion_imag
_atom_type_scat_source
Ba Ba -0.3244 2.2819 'International Tables Vol C Tables 4.2.6.8 and 6.1.1.4'
Ga Ga 0.2307 1.6083 'International Tables Vol C Tables 4.2.6.8 and 6.1.1.4'
Sn Sn -0.6537 1.4246 'International Tables Vol C Tables 4.2.6.8 and 6.1.1.4'

loop_
_exptl_crystal_face_index_h
_exptl_crystal_face_index_k
_exptl_crystal_face_index_l
_exptl_crystal_face_perp_dist
7.00 3.00 3.00 0.0500
7.00 -6.00 4.00 0.0530
-5.00 -5.00 -1.00 0.0350
4.00 0.00 1.00 0.0550
5.00 3.00 -5.00 0.0330
1.00 5.00 1.00 0.0320
-2.00 3.00 4.00 0.0240
-4.00 -3.00 4.00 0.0200
2.00 -5.00 -5.00 0.0430
9.00 8.00 2.00 0.0360
-5.00 9.00 -1.00 0.0370
-9.00 3.00 -2.00 0.0350
4.00 -7.00 1.00 0.0600

loop_
_geom_angle_atom_site_label_1
_geom_angle_atom_site_label_2
_geom_angle_atom_site_label_3
_geom_angle
_geom_angle_site_symmetry_1
_geom_angle_site_symmetry_3
_geom_angle_publ_flag
Sn1 Ba Sn1 70.19(3) . 5 ?
Sn1 Ba Sn1 100.593(16) 5 27_444 ?
Sn1 Ba Sn1 76.766(18) 9 32_444 ?
Sn1 Ba Sn1 70.19(3) . 9 ?
Sn1 Ba Sn1 146.91(3) 5 32_444 ?
Sn1 Ba Sn1 76.766(18) 9 27_444 ?
Sn1 Ba Sn1 146.91(3) . 27_444 ?
Sn1 Ba Sn1 69.32(2) 32_444 27_444 ?
Sn1 Ba Sn1 100.593(16) . 32_444 ?
Sn1 Ba Sn1 70.19(3) 5 9 ?
Sn3 Ba Sn1 96.31(2) 27_444 9 ?
Sn3 Ba Sn1 41.599(17) . . ?
Sn3 Ba Sn1 40.528(15) 27_444 27_444 ?
Sn3 Ba Sn1 141.029(9) 26_444 9 ?
Sn3 Ba Sn1 96.31(2) 28_444 5 ?
Sn3 Ba Sn1 141.029(9) 27_444 . ?
Sn3 Ba Sn1 108.47(4) 26_444 27_444 ?
Sn3 Ba Sn1 141.029(9) 28_444 . ?
Sn3 Ba Sn1 141.029(9) 27_444 5 ?
Sn3 Ba Sn1 96.31(2) 26_444 . ?
Sn3 Ba Sn1 110.69(2) . 27_444 ?
Sn3 Ba Sn1 40.528(15) 27_444 32_444 ?
Sn3 Ba Sn1 69.917(18) 28_444 27_444 ?
Sn3 Ba Sn1 108.47(4) 28_444 32_444 ?
Sn3 Ba Sn1 141.029(9) 26_444 5 ?
Sn3 Ba Sn1 69.917(18) 26_444 32_444 ?
Sn3 Ba Sn1 41.599(17) . 9 ?
Sn3 Ba Sn1 41.599(17) . 5 ?
Sn3 Ba Sn1 110.69(2) . 32_444 ?
Sn3 Ba Sn1 141.029(9) 28_444 9 ?
Sn3 Ba Sn3 70.97(4) 27_444 28_444 ?
Sn3 Ba Sn3 137.91(2) . 27_444 ?
Sn3 Ba Sn3 70.97(4) 28_444 26_444 ?
Sn3 Ba Sn3 137.91(2) . 26_444 ?
Sn3 Ba Sn3 137.91(2) . 28_444 ?
Sn3 Ba Sn3 70.97(4) 27_444 26_444 ?
Sn3 Ba Sn4 180.00(6) . 25_444 ?
Sn4 Ba Sn1 69.31(2) 25_444 27_444 ?
Sn4 Ba Sn1 69.31(2) 25_444 32_444 ?
Sn4 Ba Sn1 138.401(17) 25_444 5 ?
Sn4 Ba Sn1 138.401(17) 25_444 9 ?
Sn4 Ba Sn1 138.401(17) 25_444 . ?
Sn4 Ba Sn3 42.09(2) 25_444 28_444 ?
Sn4 Ba Sn3 42.09(2) 25_444 26_444 ?
Sn4 Ba Sn3 42.09(2) 25_444 27_444 ?
Ba Sn1 Ba 103.86(4) 27_454 28_544 ?
Ba Sn1 Ba 107.544(16) . 28_544 ?
Ba Sn1 Ba 107.544(16) . 27_454 ?
Sn1 Sn1 Ba 68.965(11) 2 27_454 ?
Sn1 Sn1 Ba 173.666(17) 2 . ?
Sn1 Sn1 Ba 68.965(11) 2 28_544 ?
Sn2 Sn1 Ba 80.124(19) 5 . ?
Sn2 Sn1 Ba 169.93(3) 26_444 28_544 ?
Sn2 Sn1 Ba 79.351(18) 5 28_544 ?
Sn2 Sn1 Ba 80.124(19) 26_444 . ?
Sn2 Sn1 Ba 169.93(3) 5 27_454 ?
Sn2 Sn1 Ba 79.351(18) 26_444 27_454 ?
Sn2 Sn1 Sn1 103.997(16) 5 2 ?
Sn2 Sn1 Sn1 103.997(16) 26_444 2 ?
Sn2 Sn1 Sn2 95.92(2) 5 26_444 ?
Sn3 Sn1 Ba 65.65(4) . . ?
Sn3 Sn1 Ba 68.55(2) . 27_454 ?
Sn3 Sn1 Ba 68.55(2) . 28_544 ?
Sn3 Sn1 Sn1 108.02(3) . 2 ?
Sn3 Sn1 Sn2 121.26(2) . 5 ?
Sn3 Sn1 Sn2 121.26(2) . 26_444 ?
Sn1 Sn2 Sn1 91.75(3) 27_444 26_445 ?
Sn1 Sn2 Sn1 118.992(17) 11_545 26_445 ?
Sn1 Sn2 Sn1 91.75(3) 9 11_545 ?
Sn1 Sn2 Sn1 118.992(17) 27_444 9 ?
Sn1 Sn2 Sn1 118.992(17) 27_444 11_545 ?
Sn1 Sn2 Sn1 118.992(17) 9 26_445 ?
Ba Sn3 Ba 112.62(2) . 26_445 ?
Ba Sn3 Ba 106.15(3) 26_445 27_454 ?
Ba Sn3 Ba 112.62(2) . 27_454 ?
Ba Sn3 Ba 112.62(2) . 28_544 ?
Ba Sn3 Ba 106.15(3) 26_445 28_544 ?
Ba Sn3 Ba 106.15(3) 28_544 27_454 ?
Sn1 Sn3 Ba 70.926(13) . 28_544 ?
Sn1 Sn3 Ba 70.926(13) 5 26_445 ?
Sn1 Sn3 Ba 70.926(13) 5 27_454 ?
Sn1 Sn3 Ba 174.63(5) 5 28_544 ?
Sn1 Sn3 Ba 72.76(3) 5 . ?
Sn1 Sn3 Ba 72.76(3) . . ?
Sn1 Sn3 Ba 174.63(5) 9 27_454 ?
Sn1 Sn3 Ba 72.76(3) 9 . ?
Sn1 Sn3 Ba 70.926(13) 9 26_445 ?
Sn1 Sn3 Ba 174.63(5) . 26_445 ?
Sn1 Sn3 Ba 70.926(13) . 27_454 ?
Sn1 Sn3 Ba 70.926(13) 9 28_544 ?
Sn1 Sn3 Sn1 111.60(3) 5 9 ?
Sn1 Sn3 Sn1 111.60(3) . 9 ?
Sn1 Sn3 Sn1 111.60(3) . 5 ?
Sn1 Sn3 Sn4 107.24(3) . . ?
Sn1 Sn3 Sn4 107.24(3) 5 . ?
Sn1 Sn3 Sn4 107.24(3) 9 . ?
Sn4 Sn3 Ba 67.38(2) . 27_454 ?
Sn4 Sn3 Ba 67.38(2) . 26_445 ?
Sn4 Sn3 Ba 180.00(7) . . ?
Sn4 Sn3 Ba 67.38(2) . 28_544 ?
Ba Sn4 Ba 109.5 27_454 26_445 ?
Ba Sn4 Ba 109.5 28_544 27_454 ?
Ba Sn4 Ba 109.5 25 27_454 ?
Ba Sn4 Ba 109.5 28_544 26_445 ?
Ba Sn4 Ba 109.5 25 28_544 ?
Ba Sn4 Ba 109.5 25 26_445 ?
Sn3 Sn4 Ba 70.5 3 28_544 ?
Sn3 Sn4 Ba 180.00(4) 2 26_445 ?
Sn3 Sn4 Ba 70.5 4 25 ?
Sn3 Sn4 Ba 70.5 2 28_544 ?
Sn3 Sn4 Ba 70.5 4 26_445 ?
Sn3 Sn4 Ba 180.00(4) . 25 ?
Sn3 Sn4 Ba 70.529(1) 2 25 ?
Sn3 Sn4 Ba 70.5 . 27_454 ?
Sn3 Sn4 Ba 70.5 . 26_445 ?
Sn3 Sn4 Ba 70.5 4 27_454 ?
Sn3 Sn4 Ba 70.5 3 26_445 ?
Sn3 Sn4 Ba 180.00(4) 3 27_454 ?
Sn3 Sn4 Ba 70.5 2 27_454 ?
Sn3 Sn4 Ba 70.5 . 28_544 ?
Sn3 Sn4 Ba 180.00(3) 4 28_544 ?
Sn3 Sn4 Ba 70.529(1) 3 25 ?
Sn3 Sn4 Sn3 109.5 4 2 ?
Sn3 Sn4 Sn3 109.5 4 3 ?
Sn3 Sn4 Sn3 109.5 . 3 ?
Sn3 Sn4 Sn3 109.5 3 2 ?
Sn3 Sn4 Sn3 109.5 . 2 ?
Sn3 Sn4 Sn3 109.5 . 4 ?

loop_
_geom_bond_atom_site_label_1
_geom_bond_atom_site_label_2
_geom_bond_distance
_geom_bond_site_symmetry_2
_geom_bond_publ_flag
Ba Sn1 3.8065(13) . ?
Ba Sn1 3.8485(7) 32_444 ?
Ba Sn1 3.8485(7) 27_444 ?
Ba Sn1 3.8065(13) 9 ?
Ba Sn1 3.8065(13) 5 ?
Ba Sn3 3.6310(19) . ?
Ba Sn3 3.7900(11) 28_444 ?
Ba Sn3 3.7900(11) 26_444 ?
Ba Sn3 3.7900(11) 27_444 ?
Ba Sn4 3.7108(14) 25_444 ?
Sn1 Sn1 2.7628(16) 2 ?
Sn1 Sn2 2.7584(5) 26_444 ?
Sn1 Sn2 2.7584(5) 5 ?
Sn1 Sn3 2.6461(8) . ?
Sn3 Sn4 2.6944(14) . ?

loop_
_twin_individual_id
_twin_individual_mass_fraction_refined
1 0.93(12)
2 0.07(12)
